data_2213385
loop_
_publ_author_name
'Shao, Ying'
'Li, Yi-Zhi'
'Shi, Jie-Ping'
'Lu, Guo-Yuan'

_publ_section_title
;
 [\m-Cucurbit[6]uril(2{-})]bis[pentaaquacalcium(II)]
 bis[tetrachloridozincate(II)] heptahydrate
;
_journal_coeditor_code HG2226
_journal_issue 5
_journal_name_full 'Acta Crystallographica Section E'
_journal_page_first m1480
_journal_page_last m1481
_journal_paper_doi 10.1107/S1600536807019435
_journal_volume 63
_journal_year 2007
_chemical_formula_iupac '[Ca2 (C36 H36 N24 O12) (H2 O1)10] [Zn Cl4]2, 7H2 O'
_chemical_formula_moiety 'C36 H56 Ca2 N24 O22 2+, 2(Cl4 Zn 2-), 7(H2 O)'
_chemical_formula_sum 'C36 H70 Ca2 Cl8 N24 O29 Zn2'
_chemical_formula_weight 1797.66
_chemical_name_systematic
;
[\m-Cucurbit[6]uril]bis[pentaaquacalcium(II)] bis[tetrachloridozinc(II)]
septhydrate
;
_space_group_IT_number 14
_symmetry_cell_setting monoclinic
_symmetry_space_group_name_Hall '-P 2yn'
_symmetry_space_group_name_H-M 'P 1 21/n 1'
_atom_sites_solution_hydrogens geom
_atom_sites_solution_primary direct
_atom_sites_solution_secondary difmap
_cell_angle_alpha 90.00
_cell_angle_beta 108.987(3)
_cell_angle_gamma 90.00
_cell_formula_units_Z 2
_cell_length_a 14.428(3)
_cell_length_b 16.397(4)
_cell_length_c 15.798(3)
_cell_measurement_reflns_used 5973
_cell_measurement_temperature 291(2)
_cell_measurement_theta_max 26.42
_cell_measurement_theta_min 2.11
_cell_volume 3534.1(13)
_computing_cell_refinement 'SAINT (Bruker, 2000)'
_computing_data_collection 'SMART (Bruker, 2000)'
_computing_data_reduction SAINT
_computing_molecular_graphics SHELXTL
_computing_publication_material SHELXTL
_computing_structure_refinement SHELXTL
_computing_structure_solution 'SHELXTL (Bruker, 2000)'
_diffrn_ambient_temperature 291(2)
_diffrn_measured_fraction_theta_full 0.988
_diffrn_measured_fraction_theta_max 0.988
_diffrn_measurement_device_type 'Bruker SMART APEX CCD'
_diffrn_measurement_method '\f and \w'
_diffrn_radiation_monochromator graphite
_diffrn_radiation_source 'sealed tube'
_diffrn_radiation_type MoK\a
_diffrn_radiation_wavelength 0.71073
_diffrn_reflns_av_R_equivalents 0.0508
_diffrn_reflns_av_sigmaI/netI 0.0745
_diffrn_reflns_limit_h_max 17
_diffrn_reflns_limit_h_min -17
_diffrn_reflns_limit_k_max 13
_diffrn_reflns_limit_k_min -20
_diffrn_reflns_limit_l_max 19
_diffrn_reflns_limit_l_min -19
_diffrn_reflns_number 17975
_diffrn_reflns_theta_full 26.00
_diffrn_reflns_theta_max 26.00
_diffrn_reflns_theta_min 1.84
_diffrn_standards_decay_% 0
_diffrn_standards_number 0
_exptl_absorpt_coefficient_mu 1.222
_exptl_absorpt_correction_T_max 0.76
_exptl_absorpt_correction_T_min 0.72
_exptl_absorpt_correction_type multi-scan
_exptl_absorpt_process_details '(SADABS; Bruker, 2000)'
_exptl_crystal_colour colourless
_exptl_crystal_density_diffrn 1.689
_exptl_crystal_density_method 'not measured'
_exptl_crystal_description block
_exptl_crystal_F_000 1844
_exptl_crystal_size_max 0.28
_exptl_crystal_size_mid 0.24
_exptl_crystal_size_min 0.22
_refine_diff_density_max 0.369
_refine_diff_density_min -0.482
_refine_ls_extinction_method none
_refine_ls_goodness_of_fit_ref 1.019
_refine_ls_hydrogen_treatment constr
_refine_ls_matrix_type full
_refine_ls_number_parameters 460
_refine_ls_number_reflns 6860
_refine_ls_number_restraints 0
_refine_ls_restrained_S_all 1.019
_refine_ls_R_factor_all 0.0903
_refine_ls_R_factor_gt 0.0607
_refine_ls_shift/su_max 0.000
_refine_ls_shift/su_mean 0.000
_refine_ls_structure_factor_coef Fsqd
_refine_ls_weighting_details 'calc w=1/[\s^2^(Fo^2^)+(0.06P)^2^+1.99P] where P=(Fo^2^+2Fc^2^)/3'
_refine_ls_weighting_scheme calc
_refine_ls_wR_factor_gt 0.1250
_refine_ls_wR_factor_ref 0.1313
_reflns_number_gt 4939
_reflns_number_total 6860
_reflns_threshold_expression I>2\s(I)
_cod_data_source_file hg2226.cif
_cod_data_source_block I
_cod_depositor_comments
;
The following automatic conversions were performed:
'_symmetry_cell_setting' value 'Monoclinic' changed to 'monoclinic'
according to '/home/saulius/struct/CIF-dictionaries/cif_core.dic'
dictionary named 'cif_core.dic' version 2.4.1 from 2010-06-29.

Automatic conversion script
Id: cif_fix_enum 1527 2010-12-29 10:47:43Z saulius 

The following automatic conversions were performed:

'_symmetry_cell_setting' value 'Monoclinic' changed to 'monoclinic'
according to /home/saulius/struct/CIF-dictionaries/cif_core.dic
dictionary named 'cif_core.dic' version 2.4.1 from 2010-06-29.

Automatic conversion script
Id: cif_fix_values 1715 2011-07-08 13:25:40Z adriana 
;
_cod_original_cell_volume 3534.0(13)
_cod_original_sg_symbol_H-M 'P 21/n'
_cod_database_code 2213385
_cod_database_fobs_code 2213385

loop_
_symmetry_equiv_pos_as_xyz
'x, y, z'
'-x+1/2, y+1/2, -z+1/2'
'-x, -y, -z'
'x-1/2, -y-1/2, z-1/2'

loop_
_atom_site_type_symbol
_atom_site_label
_atom_site_fract_x
_atom_site_fract_y
_atom_site_fract_z
_atom_site_U_iso_or_equiv
_atom_site_adp_type
_atom_site_calc_flag
_atom_site_refinement_flags
_atom_site_occupancy
C C1 -0.1614(3) 0.2144(3) 0.3505(3) 0.0308(9) Uani d . 1
C C2 -0.1394(3) 0.0195(3) 0.2032(3) 0.0376(11) Uani d . 1
C C3 -0.1206(3) -0.2000(3) 0.3098(3) 0.0308(9) Uani d . 1
C C4 0.1202(3) 0.2273(3) 0.4369(3) 0.0308(9) Uani d . 1
C C5 0.1425(3) 0.0420(3) 0.2987(3) 0.0323(10) Uani d . 1
C C6 0.1614(3) -0.1851(3) 0.4007(3) 0.0346(10) Uani d . 1
C C7 -0.1555(3) 0.2874(3) 0.4878(3) 0.0340(10) Uani d . 1
H H5A -0.2255 0.2769 0.4666 0.041 Uiso calc R 1
H H5B -0.1463 0.3454 0.4998 0.041 Uiso calc R 1
C C8 -0.1396(3) 0.1682(3) 0.2107(3) 0.0390(11) Uani d . 1
H H3B -0.1302 0.2045 0.1657 0.047 Uiso calc R 1
H H3C -0.2094 0.1584 0.1955 0.047 Uiso calc R 1
C C9 -0.1092(3) -0.1247(3) 0.1791(3) 0.0435(12) Uani d . 1
H H10A -0.0902 -0.1465 0.1301 0.052 Uiso calc R 1
H H10B -0.1801 -0.1269 0.1615 0.052 Uiso calc R 1
C C10 0.1016(3) 0.2972(3) 0.5671(3) 0.0355(10) Uani d . 1
H H2B 0.0863 0.3548 0.5680 0.043 Uiso calc R 1
H H2C 0.1724 0.2920 0.5869 0.043 Uiso calc R 1
C C11 0.1138(3) 0.1896(3) 0.2852(3) 0.0390(11) Uani d . 1
H H6A 0.1847 0.1919 0.3104 0.047 Uiso calc R 1
H H6B 0.0944 0.2230 0.2316 0.047 Uiso calc R 1
C C12 0.1465(3) -0.1053(3) 0.2653(3) 0.0359(10) Uani d . 1
H H8A 0.2161 -0.0973 0.2954 0.043 Uiso calc R 1
H H8B 0.1384 -0.1283 0.2068 0.043 Uiso calc R 1
C C13 -0.0255(3) 0.2994(3) 0.4111(3) 0.0325(10) Uani d . 1
H H9A -0.0263 0.3591 0.4097 0.039 Uiso calc R 1
C C14 -0.0222(3) 0.2635(3) 0.3232(3) 0.0313(9) Uani d . 1
H H14A -0.0276 0.3061 0.2784 0.038 Uiso calc R 1
C C15 -0.0014(3) 0.0829(3) 0.1866(3) 0.0387(11) Uani d . 1
H H4A -0.0042 0.1107 0.1309 0.046 Uiso calc R 1
C C16 0.0098(3) -0.0092(3) 0.1801(3) 0.0404(11) Uani d . 1
H H7A 0.0155 -0.0252 0.1223 0.048 Uiso calc R 1
C C17 0.0256(3) -0.2159(3) 0.2784(3) 0.0351(10) Uani d . 1
H H11A 0.0315 -0.2473 0.2276 0.042 Uiso calc R 1
C C18 0.0280(3) -0.2717(3) 0.3574(3) 0.0340(10) Uani d . 1
H H17A 0.0340 -0.3293 0.3434 0.041 Uiso calc R 1
Ca Ca1 0.34045(6) 0.11550(5) 0.48616(6) 0.0311(2) Uani d . 1
Cl Cl1 0.60289(9) 0.00034(7) 0.96932(8) 0.0412(3) Uani d . 1
Cl Cl2 0.85289(9) 0.06280(9) 0.97036(8) 0.0503(3) Uani d . 1
Cl Cl3 0.73290(9) -0.11430(7) 0.84019(8) 0.0426(3) Uani d . 1
Cl Cl4 0.62931(9) 0.09276(8) 0.77144(8) 0.0430(3) Uani d . 1
N N1 -0.1162(3) 0.2666(2) 0.4182(3) 0.0362(9) Uani d . 1
N N2 -0.1056(2) 0.2085(2) 0.2959(2) 0.0339(8) Uani d . 1
N N3 -0.0919(3) 0.0918(2) 0.2066(3) 0.0377(9) Uani d . 1
N N4 -0.0793(3) -0.0415(2) 0.1923(2) 0.0349(8) Uani d . 1
N N5 -0.0687(3) -0.1766(2) 0.2567(2) 0.0346(8) Uani d . 1
N N6 -0.0648(3) -0.2551(2) 0.3708(3) 0.0336(8) Uani d . 1
N N7 0.0629(2) 0.2681(2) 0.4773(2) 0.0312(8) Uani d . 1
N N8 0.0725(3) 0.2238(2) 0.3483(3) 0.0350(8) Uani d . 1
N N9 0.0849(3) 0.1063(2) 0.2604(2) 0.0346(8) Uani d . 1
N N10 0.0985(3) -0.0272(2) 0.2537(3) 0.0371(9) Uani d . 1
N N11 0.1100(3) -0.1633(2) 0.3164(2) 0.0349(8) Uani d . 1
N N12 0.1124(2) -0.2437(2) 0.4295(2) 0.0310(8) Uani d . 1
O O1 -0.2394(2) 0.1809(2) 0.3391(2) 0.0415(8) Uani d . 1
O O2 -0.2196(2) 0.0094(2) 0.2103(3) 0.0495(9) Uani d . 1
O O3 -0.2035(2) -0.1792(2) 0.3023(2) 0.0415(8) Uani d . 1
O O4 0.2022(2) 0.19935(19) 0.4755(2) 0.0365(7) Uani d . 1
O O5 0.2185(2) 0.0438(2) 0.3605(2) 0.0406(8) Uani d . 1
O O6 0.2422(2) -0.15661(19) 0.4453(2) 0.0378(7) Uani d . 1
O O7 0.9032(4) 1.0047(4) 0.4553(4) 0.0431(16) Uani d P 0.50
H H7C 0.9087 1.0217 0.4063 0.052 Uiso d PR 0.50
H H7D 0.8967 0.9534 0.4474 0.052 Uiso d PR 0.50
O O8 0.4028(2) 0.2508(2) 0.4978(2) 0.0456(8) Uani d . 1
H H8C 0.4540 0.2197 0.5408 0.055 Uiso d R 1
H H8D 0.3809 0.3003 0.5191 0.055 Uiso d R 1
O O9 0.5117(2) 0.0987(2) 0.5633(2) 0.0451(8) Uani d . 1
H H9B 0.5531 0.1230 0.5442 0.054 Uiso d R 1
H H9C 0.5315 0.0574 0.5968 0.054 Uiso d R 1
O O10 0.4048(2) 0.1092(2) 0.3657(2) 0.0427(8) Uani d . 1
H H10C 0.4429 0.0694 0.3665 0.051 Uiso d R 1
H H10D 0.4229 0.1539 0.3487 0.051 Uiso d R 1
O O11 0.3528(2) -0.02801(19) 0.5115(2) 0.0388(7) Uani d . 1
H H11B 0.3621 -0.0794 0.5435 0.047 Uiso d R 1
H H11C 0.3709 0.0216 0.5464 0.047 Uiso d R 1
O O12 0.3432(2) 0.1156(2) 0.6367(2) 0.0431(8) Uani d . 1
H H12D 0.3778 0.0726 0.6767 0.052 Uiso d R 1
H H12C 0.3306 0.1662 0.6628 0.052 Uiso d R 1
O O1W 0.5848(2) 0.1119(2) 0.3298(2) 0.0420(8) Uani d . 1
H H1WA 0.5828 0.0777 0.2888 0.063 Uiso d R 1
H H1WB 0.6083 0.1567 0.3190 0.063 Uiso d R 1
O O2W 0.5973(2) 0.2777(2) 0.5188(2) 0.0434(8) Uani d . 1
H H2WA 0.6352 0.2411 0.5497 0.065 Uiso d R 1
H H2WC 0.5939 0.3171 0.5527 0.065 Uiso d R 1
O O3W 0.5930(3) -0.0055(2) 0.2081(2) 0.0460(8) Uani d . 1
H H3WA 0.5656 0.0291 0.1571 0.069 Uiso d R 1
H H3WB 0.6620 -0.0120 0.2188 0.069 Uiso d R 1
Zn Zn1 0.70585(4) 0.01177(3) 0.88953(3) 0.03279(15) Uani d . 1

loop_
_atom_site_aniso_label
_atom_site_aniso_U_11
_atom_site_aniso_U_22
_atom_site_aniso_U_33
_atom_site_aniso_U_12
_atom_site_aniso_U_13
_atom_site_aniso_U_23
C1 0.022(2) 0.031(2) 0.032(2) 0.0042(17) -0.0022(17) 0.0092(18)
C2 0.028(2) 0.050(3) 0.028(2) -0.002(2) -0.0007(18) -0.001(2)
C3 0.028(2) 0.032(2) 0.028(2) -0.0056(18) 0.0042(17) -0.0099(18)
C4 0.029(2) 0.028(2) 0.032(2) -0.0014(17) 0.0068(18) 0.0094(18)
C5 0.030(2) 0.045(3) 0.022(2) -0.0009(19) 0.0083(18) 0.0044(18)
C6 0.023(2) 0.040(3) 0.038(3) 0.0015(19) 0.0056(19) -0.0092(19)
C7 0.029(2) 0.026(2) 0.045(3) 0.0086(17) 0.0082(19) 0.0002(19)
C8 0.031(2) 0.056(3) 0.025(2) 0.002(2) 0.0026(18) 0.013(2)
C9 0.029(2) 0.056(3) 0.036(3) -0.008(2) -0.0019(19) -0.013(2)
C10 0.029(2) 0.030(2) 0.042(3) -0.0089(18) 0.0044(19) -0.002(2)
C11 0.035(2) 0.047(3) 0.032(2) -0.002(2) 0.007(2) 0.009(2)
C12 0.035(2) 0.044(3) 0.031(2) 0.003(2) 0.0126(19) -0.005(2)
C13 0.030(2) 0.025(2) 0.040(3) 0.0052(18) 0.0083(19) 0.0108(18)
C14 0.029(2) 0.028(2) 0.033(2) 0.0027(17) 0.0052(18) 0.0137(18)
C15 0.027(2) 0.049(3) 0.033(3) -0.005(2) -0.0002(18) 0.005(2)
C16 0.031(2) 0.049(3) 0.036(3) -0.002(2) 0.003(2) 0.000(2)
C17 0.036(2) 0.037(3) 0.030(2) 0.0040(19) 0.0077(19) -0.0145(19)
C18 0.031(2) 0.034(2) 0.034(2) -0.0014(18) 0.0058(18) -0.0099(19)
Ca1 0.0262(4) 0.0315(5) 0.0298(4) 0.0022(3) 0.0013(3) -0.0012(4)
Cl1 0.0536(7) 0.0444(7) 0.0435(6) 0.0105(5) 0.0403(6) 0.0066(5)
Cl2 0.0398(6) 0.0648(8) 0.0355(7) -0.0135(6) -0.0027(5) -0.0041(6)
Cl3 0.0498(7) 0.0398(6) 0.0434(7) 0.0038(5) 0.0223(5) -0.0032(5)
Cl4 0.0395(6) 0.0496(7) 0.0385(6) 0.0177(5) 0.0106(5) 0.0175(5)
N1 0.037(2) 0.0281(19) 0.040(2) -0.0044(16) 0.0069(17) -0.0003(16)
N2 0.0246(18) 0.040(2) 0.033(2) -0.0034(16) 0.0050(15) 0.0055(16)
N3 0.0265(19) 0.046(2) 0.036(2) 0.0023(17) 0.0043(16) -0.0043(17)
N4 0.032(2) 0.040(2) 0.030(2) -0.0081(17) 0.0059(16) 0.0008(16)
N5 0.0269(18) 0.045(2) 0.028(2) -0.0005(16) 0.0038(15) -0.0053(16)
N6 0.0276(19) 0.039(2) 0.033(2) 0.0031(16) 0.0090(15) -0.0057(16)
N7 0.0263(18) 0.0329(19) 0.030(2) 0.0020(15) 0.0028(15) -0.0014(15)
N8 0.0313(19) 0.041(2) 0.031(2) 0.0040(16) 0.0079(16) 0.0139(16)
N9 0.0280(19) 0.039(2) 0.031(2) -0.0042(16) 0.0006(15) 0.0021(16)
N10 0.034(2) 0.039(2) 0.034(2) -0.0012(17) 0.0055(16) 0.0014(17)
N11 0.0234(18) 0.044(2) 0.032(2) -0.0035(16) 0.0011(15) -0.0023(17)
N12 0.0258(18) 0.0274(19) 0.035(2) -0.0035(15) 0.0033(15) -0.0003(15)
O1 0.0319(17) 0.049(2) 0.041(2) -0.0062(15) 0.0093(15) 0.0006(15)
O2 0.0330(18) 0.058(2) 0.057(2) -0.0008(16) 0.0135(16) -0.0056(18)
O3 0.0305(17) 0.051(2) 0.0401(19) -0.0005(15) 0.0078(14) -0.0087(15)
O4 0.0277(16) 0.0439(18) 0.0342(17) 0.0034(14) 0.0051(13) 0.0023(14)
O5 0.0260(16) 0.049(2) 0.0353(18) -0.0048(14) -0.0056(13) 0.0007(15)
O6 0.0287(16) 0.0379(18) 0.0395(18) -0.0066(14) 0.0010(13) 0.0032(14)
O7 0.032(3) 0.051(4) 0.040(4) 0.011(3) 0.002(3) 0.008(3)
O8 0.0425(19) 0.0368(18) 0.057(2) 0.0019(15) 0.0160(17) -0.0069(16)
O9 0.0315(17) 0.051(2) 0.0425(19) 0.0078(15) -0.0020(14) -0.0039(16)
O10 0.0338(17) 0.054(2) 0.0378(18) -0.0160(15) 0.0079(14) -0.0038(16)
O11 0.0356(17) 0.0289(16) 0.0409(18) -0.0001(13) -0.0026(14) -0.0028(13)
O12 0.0485(19) 0.0417(19) 0.0385(19) 0.0203(15) 0.0130(15) -0.0049(15)
O1W 0.0357(17) 0.0478(19) 0.0422(19) -0.0104(15) 0.0125(14) 0.0183(15)
O2W 0.0388(18) 0.0439(19) 0.047(2) -0.0014(15) 0.0131(15) -0.0033(16)
O3W 0.0438(19) 0.048(2) 0.0361(18) -0.0156(16) -0.0008(15) -0.0049(15)
Zn1 0.0340(3) 0.0351(3) 0.0277(3) -0.0006(2) 0.0079(2) -0.0002(2)

loop_
_atom_type_symbol
_atom_type_description
_atom_type_scat_dispersion_real
_atom_type_scat_dispersion_imag
_atom_type_scat_source
C C 0.0033 0.0016 'International Tables Vol C Tables 4.2.6.8 and 6.1.1.4'
H H 0.0000 0.0000 'International Tables Vol C Tables 4.2.6.8 and 6.1.1.4'
N N 0.0061 0.0033 'International Tables Vol C Tables 4.2.6.8 and 6.1.1.4'
O O 0.0106 0.0060 'International Tables Vol C Tables 4.2.6.8 and 6.1.1.4'
Ca Ca 0.2262 0.3064 'International Tables Vol C Tables 4.2.6.8 and 6.1.1.4'
Cl Cl 0.1484 0.1585 'International Tables Vol C Tables 4.2.6.8 and 6.1.1.4'
Zn Zn 0.2839 1.4301 'International Tables Vol C Tables 4.2.6.8 and 6.1.1.4'

loop_
_geom_angle_atom_site_label_1
_geom_angle_atom_site_label_2
_geom_angle_atom_site_label_3
_geom_angle_site_symmetry_1
_geom_angle_site_symmetry_3
_geom_angle
O1 C1 N1 . . 125.9(4)
O1 C1 N2 . . 125.8(4)
N1 C1 N2 . . 108.2(4)
O2 C2 N3 . . 126.8(5)
O2 C2 N4 . . 125.2(5)
N3 C2 N4 . . 108.0(4)
O3 C3 N5 . . 126.1(4)
O3 C3 N6 . . 126.0(4)
N5 C3 N6 . . 107.8(4)
O4 C4 N8 . . 125.7(4)
O4 C4 N7 . . 125.4(4)
N8 C4 N7 . . 108.9(4)
O5 C5 N9 . . 127.3(4)
O5 C5 N10 . . 125.5(4)
N9 C5 N10 . . 107.2(4)
O6 C6 N11 . . 125.2(4)
O6 C6 N12 . . 124.9(4)
N11 C6 N12 . . 109.9(4)
N1 C7 N12 . 3_556 114.5(3)
N1 C7 H5A . . 108.6
N12 C7 H5A 3_556 . 108.6
N1 C7 H5B . . 108.6
N12 C7 H5B 3_556 . 108.6
H5A C7 H5B . . 107.6
N2 C8 N3 . . 114.8(4)
N2 C8 H3B . . 108.6
N3 C8 H3B . . 108.6
N2 C8 H3C . . 108.6
N3 C8 H3C . . 108.6
H3B C8 H3C . . 107.6
N4 C9 N5 . . 114.8(4)
N4 C9 H10A . . 108.6
N5 C9 H10A . . 108.6
N4 C9 H10B . . 108.6
N5 C9 H10B . . 108.6
H10A C9 H10B . . 107.6
N7 C10 N6 . 3_556 113.9(4)
N7 C10 H2B . . 108.8
N6 C10 H2B 3_556 . 108.8
N7 C10 H2C . . 108.8
N6 C10 H2C 3_556 . 108.8
H2B C10 H2C . . 107.7
N8 C11 N9 . . 114.2(4)
N8 C11 H6A . . 108.7
N9 C11 H6A . . 108.7
N8 C11 H6B . . 108.7
N9 C11 H6B . . 108.7
H6A C11 H6B . . 107.6
N10 C12 N11 . . 114.1(4)
N10 C12 H8A . . 108.7
N11 C12 H8A . . 108.7
N10 C12 H8B . . 108.7
N11 C12 H8B . . 108.7
H8A C12 H8B . . 107.6
N1 C13 N7 . . 114.5(3)
N1 C13 C14 . . 103.0(4)
N7 C13 C14 . . 103.8(3)
N1 C13 H9A . . 111.6
N7 C13 H9A . . 111.6
C14 C13 H9A . . 111.6
N8 C14 N2 . . 114.7(3)
N8 C14 C13 . . 103.4(3)
N2 C14 C13 . . 104.0(3)
N8 C14 H14A . . 111.4
N2 C14 H14A . . 111.4
C13 C14 H14A . . 111.4
N3 C15 N9 . . 113.4(4)
N3 C15 C16 . . 103.7(4)
N9 C15 C16 . . 103.5(4)
N3 C15 H4A . . 111.9
N9 C15 H4A . . 111.9
C16 C15 H4A . . 111.9
N10 C16 N4 . . 113.9(4)
N10 C16 C15 . . 103.4(4)
N4 C16 C15 . . 103.5(4)
N10 C16 H7A . . 111.8
N4 C16 H7A . . 111.8
C15 C16 H7A . . 111.8
N5 C17 N11 . . 115.6(4)
N5 C17 C18 . . 103.2(3)
N11 C17 C18 . . 102.9(3)
N5 C17 H11A . . 111.5
N11 C17 H11A . . 111.5
C18 C17 H11A . . 111.5
N12 C18 N6 . . 114.0(4)
N12 C18 C17 . . 103.9(3)
N6 C18 C17 . . 103.2(4)
N12 C18 H17A . . 111.7
N6 C18 H17A . . 111.7
C17 C18 H17A . . 111.7
O12 Ca1 O10 . . 157.25(11)
O12 Ca1 O8 . . 92.29(12)
O10 Ca1 O8 . . 82.28(12)
O12 Ca1 O4 . . 79.07(11)
O10 Ca1 O4 . . 120.34(12)
O8 Ca1 O4 . . 75.77(11)
O12 Ca1 O11 . . 81.71(12)
O10 Ca1 O11 . . 93.68(12)
O8 Ca1 O11 . . 154.45(12)
O4 Ca1 O11 . . 126.60(11)
O12 Ca1 O9 . . 79.11(12)
O10 Ca1 O9 . . 78.14(12)
O8 Ca1 O9 . . 76.46(12)
O4 Ca1 O9 . . 143.67(12)
O11 Ca1 O9 . . 78.01(11)
O12 Ca1 O5 . . 125.49(12)
O10 Ca1 O5 . . 72.47(11)
O8 Ca1 O5 . . 131.00(12)
O4 Ca1 O5 . . 81.80(11)
O11 Ca1 O5 . . 70.18(11)
O9 Ca1 O5 . . 134.48(11)
O12 Ca1 H8C . . 81.2
O10 Ca1 H8C . . 85.3
O8 Ca1 H8C . . 23.7
O4 Ca1 H8C . . 94.3
O11 Ca1 H8C . . 131.1
O9 Ca1 H8C . . 53.8
O5 Ca1 H8C . . 151.0
O12 Ca1 H11C . . 62.9
O10 Ca1 H11C . . 107.2
O8 Ca1 H11C . . 137.8
O4 Ca1 H11C . . 126.1
O11 Ca1 H11C . . 21.4
O9 Ca1 H11C . . 66.1
O5 Ca1 H11C . . 90.3
H8C Ca1 H11C . . 114.4
C1 N1 C7 . . 123.1(4)
C1 N1 C13 . . 112.7(4)
C7 N1 C13 . . 124.2(4)
C1 N2 C8 . . 122.3(4)
C1 N2 C14 . . 111.8(4)
C8 N2 C14 . . 124.2(4)
C2 N3 C8 . . 121.1(4)
C2 N3 C15 . . 112.5(4)
C8 N3 C15 . . 125.1(4)
C2 N4 C9 . . 122.9(4)
C2 N4 C16 . . 111.9(4)
C9 N4 C16 . . 124.4(4)
C3 N5 C17 . . 113.3(4)
C3 N5 C9 . . 122.7(4)
C17 N5 C9 . . 123.6(4)
C3 N6 C10 . 3_556 122.2(3)
C3 N6 C18 . . 112.4(4)
C10 N6 C18 3_556 . 125.0(4)
C4 N7 C10 . . 121.7(4)
C4 N7 C13 . . 110.9(3)
C10 N7 C13 . . 124.4(4)
C4 N8 C11 . . 123.6(4)
C4 N8 C14 . . 112.5(4)
C11 N8 C14 . . 123.7(4)
C5 N9 C11 . . 122.1(4)
C5 N9 C15 . . 113.2(4)
C11 N9 C15 . . 124.3(4)
C5 N10 C12 . . 123.0(4)
C5 N10 C16 . . 112.5(4)
C12 N10 C16 . . 123.1(4)
C6 N11 C12 . . 122.8(4)
C6 N11 C17 . . 111.7(4)
C12 N11 C17 . . 124.5(4)
C6 N12 C7 . 3_556 122.5(4)
C6 N12 C18 . . 111.0(4)
C7 N12 C18 3_556 . 124.1(4)
C4 O4 Ca1 . . 153.9(3)
C5 O5 Ca1 . . 151.6(3)
H7C O7 H7D . . 103.2
Ca1 O8 H8C . . 75.3
Ca1 O8 H8D . . 130.5
H8C O8 H8D . . 117.1
Ca1 O9 H9B . . 119.6
Ca1 O9 H9C . . 119.5
H9B O9 H9C . . 117.4
Ca1 O10 H10C . . 116.1
Ca1 O10 H10D . . 117.1
H10C O10 H10D . . 113.8
Ca1 O11 H11B . . 159.4
H11B O11 H11C . . 117.8
Ca1 O12 H12D . . 119.5
Ca1 O12 H12C . . 118.9
H12D O12 H12C . . 118.2
H1WA O1W H1WB . . 109.5
H2WA O2W H2WC . . 109.5
H3WA O3W H3WB . . 109.5
Cl1 Zn1 Cl2 . . 112.69(5)
Cl1 Zn1 Cl4 . . 106.08(5)
Cl2 Zn1 Cl4 . . 111.50(6)
Cl1 Zn1 Cl3 . . 109.46(5)
Cl2 Zn1 Cl3 . . 107.18(5)
Cl4 Zn1 Cl3 . . 109.93(5)

loop_
_geom_bond_atom_site_label_1
_geom_bond_atom_site_label_2
_geom_bond_site_symmetry_2
_geom_bond_distance
C1 O1 . 1.212(5)
C1 N1 . 1.359(6)
C1 N2 . 1.361(6)
C2 O2 . 1.209(5)
C2 N3 . 1.362(6)
C2 N4 . 1.370(6)
C3 O3 . 1.212(5)
C3 N5 . 1.350(6)
C3 N6 . 1.373(6)
C4 O4 . 1.230(5)
C4 N8 . 1.345(6)
C4 N7 . 1.372(5)
C5 O5 . 1.208(5)
C5 N9 . 1.357(6)
C5 N10 . 1.380(6)
C6 O6 . 1.241(5)
C6 N11 . 1.345(6)
C6 N12 . 1.357(6)
C7 N1 . 1.432(6)
C7 N12 3_556 1.441(6)
C7 H5A . 0.9700
C7 H5B . 0.9700
C8 N2 . 1.436(6)
C8 N3 . 1.441(6)
C8 H3B . 0.9700
C8 H3C . 0.9700
C9 N4 . 1.426(6)
C9 N5 . 1.450(6)
C9 H10A . 0.9700
C9 H10B . 0.9700
C10 N7 . 1.427(6)
C10 N6 3_556 1.436(6)
C10 H2B . 0.9700
C10 H2C . 0.9700
C11 N8 . 1.432(6)
C11 N9 . 1.444(6)
C11 H6A . 0.9700
C11 H6B . 0.9700
C12 N10 . 1.438(6)
C12 N11 . 1.452(6)
C12 H8A . 0.9700
C12 H8B . 0.9700
C13 N1 . 1.453(5)
C13 N7 . 1.454(5)
C13 C14 . 1.523(6)
C13 H9A . 0.9800
C14 N8 . 1.447(5)
C14 N2 . 1.453(5)
C14 H14A . 0.9800
C15 N3 . 1.447(6)
C15 N9 . 1.453(5)
C15 C16 . 1.526(7)
C15 H4A . 0.9800
C16 N10 . 1.452(6)
C16 N4 . 1.460(6)
C16 H7A . 0.9800
C17 N5 . 1.442(6)
C17 N11 . 1.453(6)
C17 C18 . 1.540(6)
C17 H11A . 0.9800
C18 N12 . 1.445(5)
C18 N6 . 1.447(5)
C18 H17A . 0.9800
Ca1 O12 . 2.366(3)
Ca1 O10 . 2.376(3)
Ca1 O8 . 2.379(3)
Ca1 O4 . 2.384(3)
Ca1 O11 . 2.384(3)
Ca1 O9 . 2.389(3)
Ca1 O5 . 2.479(3)
Cl1 Zn1 . 2.2471(11)
Cl2 Zn1 . 2.2512(13)
Cl3 Zn1 . 2.2871(13)
Cl4 Zn1 . 2.2634(12)
N6 C10 3_556 1.436(6)
N12 C7 3_556 1.441(6)
O7 H7C . 0.8502
O7 H7D . 0.8501
O8 H8C . 0.9701
O8 H8D . 0.9699
O9 H9B . 0.8502
O9 H9C . 0.8498
O10 H10C . 0.8500
O10 H10D . 0.8499
O11 H11B . 0.9700
O11 H11C . 0.9702
O12 H12D . 0.9697
O12 H12C . 0.9698
O1W H1WA . 0.8501
O1W H1WB . 0.8497
O2W H2WA . 0.8498
O2W H2WC . 0.8498
O3W H3WA . 0.9596
O3W H3WB . 0.9600

loop_
_geom_hbond_atom_site_label_D
_geom_hbond_atom_site_label_H
_geom_hbond_atom_site_label_A
_geom_hbond_site_symmetry_A
_geom_hbond_distance_DH
_geom_hbond_distance_HA
_geom_hbond_distance_DA
_geom_hbond_angle_DHA
_geom_hbond_publ_flag
O8 H8C O9 . 0.97 2.14 2.950(5) 140.5 y
O8 H8D Cl2 4_565 0.97 2.36 3.137(4) 136.2 y
O9 H9B O11 3_656 0.85 2.41 2.840(5) 111.8 y
O11 H11B O1W 3_656 0.97 1.97 2.742(4) 135.0 y
O12 H12D O3W 3_656 0.97 2.05 2.940(5) 151.9 y
O2W H2WA O6 3_656 0.85 2.23 2.961(5) 144.5 y
O3W H3WA Cl1 3_656 0.96 2.64 3.271(4) 123.6 y
O9 H9C Cl4 . 0.85 2.72 3.173(4) 114.9 y
O10 H10C O1W . 0.85 2.41 2.833(4) 111.7 y
O11 H11C O12 . 0.97 2.22 3.107(4) 151.0 y
O11 H11C O9 . 0.97 2.33 3.004(5) 125.7 y
O1W H1WA O3W . 0.85 1.91 2.750(5) 172.5 y
O12 H12C O3 3_556 0.97 2.09 2.710(4) 120.1 y
O1W H1WB O1 1_655 0.85 2.15 2.737(4) 125.8 y
O3W H3WB O2 1_655 0.96 1.79 2.704(5) 157.6 y
O2W H2WC Cl3 2_656 0.85 2.76 3.248(4) 118.0 y
